data_7026095
loop_
_publ_author_name
'Adams, Christopher J.'
'Kurawa, Mukhtar A.'
'Orpen, A. Guy'

_publ_section_title
;
 Coordination chemistry in the solid state: synthesis and interconversion
 of pyrazolium salts, pyrazole complexes, and pyrazolate MOFs.
;
_journal_issue 30
_journal_name_full 'Dalton transactions (Cambridge, England : 2003)'
_journal_page_first 6974
_journal_page_last 6984
_journal_paper_doi 10.1039/c0dt00195c
_journal_volume 39
_journal_year 2010
_chemical_formula_sum 'C6 H10 Cl4 N4 Zn'
_chemical_formula_weight 345.35
_chemical_name_systematic
;
?
;
_space_group_IT_number 14
_symmetry_cell_setting monoclinic
_symmetry_space_group_name_Hall '-P 2yn'
_symmetry_space_group_name_H-M 'P 1 21/n 1'
_atom_sites_solution_hydrogens geom
_atom_sites_solution_primary direct
_atom_sites_solution_secondary difmap
_audit_creation_method SHELXL-97
_cell_angle_alpha 90.00
_cell_angle_beta 92.66(3)
_cell_angle_gamma 90.00
_cell_formula_units_Z 4
_cell_length_a 7.5495(15)
_cell_length_b 12.693(3)
_cell_length_c 13.068(3)
_cell_measurement_reflns_used 7604
_cell_measurement_temperature 100(2)
_cell_measurement_theta_max 27.48
_cell_measurement_theta_min 3.06
_cell_volume 1250.9(5)
_computing_cell_refinement 'Bruker SMART'
_computing_data_collection 'Bruker SMART'
_computing_data_reduction 'Bruker SAINT'
_computing_molecular_graphics 'Bruker SHELXTL'
_computing_publication_material 'Bruker SHELXTL'
_computing_structure_refinement 'SHELXL-97 (Sheldrick, 1997)'
_computing_structure_solution 'SHELXS-97 (Sheldrick, 1990)'
_diffrn_ambient_temperature 100(2)
_diffrn_measured_fraction_theta_full 1.000
_diffrn_measured_fraction_theta_max 1.000
_diffrn_measurement_device_type 'CCD area detector'
_diffrn_measurement_method 'phi and omega scans'
_diffrn_radiation_monochromator graphite
_diffrn_radiation_source 'fine-focus sealed tube'
_diffrn_radiation_type MoK\a
_diffrn_radiation_wavelength 0.71073
_diffrn_reflns_av_R_equivalents 0.0225
_diffrn_reflns_av_sigmaI/netI 0.0178
_diffrn_reflns_limit_h_max 9
_diffrn_reflns_limit_h_min -9
_diffrn_reflns_limit_k_max 16
_diffrn_reflns_limit_k_min -16
_diffrn_reflns_limit_l_max 16
_diffrn_reflns_limit_l_min -16
_diffrn_reflns_number 14060
_diffrn_reflns_theta_full 27.48
_diffrn_reflns_theta_max 27.48
_diffrn_reflns_theta_min 2.24
_diffrn_standards_decay_% 0
_exptl_absorpt_coefficient_mu 2.790
_exptl_absorpt_correction_T_max 0.572
_exptl_absorpt_correction_T_min 0.377
_exptl_absorpt_correction_type multi-scan
_exptl_absorpt_process_details sadabs
_exptl_crystal_colour colourless
_exptl_crystal_density_diffrn 1.834
_exptl_crystal_density_meas ?
_exptl_crystal_density_method 'not measured'
_exptl_crystal_description block
_exptl_crystal_F_000 688
_exptl_crystal_size_max 0.40
_exptl_crystal_size_mid 0.30
_exptl_crystal_size_min 0.20
_refine_diff_density_max 0.294
_refine_diff_density_min -0.342
_refine_diff_density_rms 0.061
_refine_ls_extinction_method none
_refine_ls_goodness_of_fit_ref 1.058
_refine_ls_hydrogen_treatment constr
_refine_ls_matrix_type full
_refine_ls_number_parameters 136
_refine_ls_number_reflns 2866
_refine_ls_number_restraints 0
_refine_ls_restrained_S_all 1.058
_refine_ls_R_factor_all 0.0180
_refine_ls_R_factor_gt 0.0167
_refine_ls_shift/su_max 0.003
_refine_ls_shift/su_mean 0.000
_refine_ls_structure_factor_coef Fsqd
_refine_ls_weighting_details 'calc w=1/[\s^2^(Fo^2^)+(0.0184P)^2^+0.5497P] where P=(Fo^2^+2Fc^2^)/3'
_refine_ls_weighting_scheme calc
_refine_ls_wR_factor_gt 0.0412
_refine_ls_wR_factor_ref 0.0417
_reflns_number_gt 2730
_reflns_number_total 2866
_reflns_threshold_expression >2sigma(I)
_cod_data_source_file c0dt00195c.txt
_cod_data_source_block 3LT
_cod_depositor_comments
;
The following automatic conversions were performed:

'_symmetry_cell_setting' value 'Monoclinic' changed to 'monoclinic'
according to /home/saulius/struct/CIF-dictionaries/cif_core.dic
dictionary named 'cif_core.dic' version 2.4.2 from 2011-04-26.

Automatic conversion script
Id: cif_fix_values 1891 2012-01-12 08:04:46Z andrius 

The following automatic conversions were performed:

'_exptl_crystal_density_meas' value 'not measured' was changed to '?'
- the value is perceived as not measured.

Automatic conversion script
Id: cif_fix_values 3008 2015-01-20 13:52:24Z robertas 
;
_cod_original_sg_symbol_H-M P2(1)/n
_cod_database_code 7026095

loop_
_symmetry_equiv_pos_as_xyz
'x, y, z'
'-x+1/2, y+1/2, -z+1/2'
'-x, -y, -z'
'x-1/2, -y-1/2, z-1/2'

loop_
_atom_site_label
_atom_site_type_symbol
_atom_site_fract_x
_atom_site_fract_y
_atom_site_fract_z
_atom_site_U_iso_or_equiv
_atom_site_adp_type
_atom_site_occupancy
_atom_site_symmetry_multiplicity
_atom_site_calc_flag
_atom_site_refinement_flags
Zn1 Zn 0.23099(2) 0.789492(12) 0.246082(11) 0.01086(5) Uani 1 1 d .
Cl1 Cl 0.22462(4) 0.97125(2) 0.23981(2) 0.01289(7) Uani 1 1 d .
Cl2 Cl 0.25802(4) 0.74206(2) 0.41382(2) 0.01356(7) Uani 1 1 d .
Cl3 Cl -0.02349(4) 0.72680(3) 0.17522(2) 0.01530(7) Uani 1 1 d .
Cl4 Cl 0.46946(4) 0.73925(3) 0.15788(3) 0.01594(7) Uani 1 1 d .
N1 N 0.28088(17) 0.02523(10) 0.47502(9) 0.0201(3) Uani 1 1 d .
H1A H 0.3034 0.0158 0.4102 0.024 Uiso 1 1 calc R
N2 N 0.21093(17) -0.04700(9) 0.53629(10) 0.0199(3) Uani 1 1 d .
H2A H 0.1783 -0.1110 0.5178 0.024 Uiso 1 1 calc R
N3 N 0.14977(18) 0.54672(9) 0.61686(9) 0.0208(3) Uani 1 1 d .
H3A H 0.1104 0.6104 0.6299 0.025 Uiso 1 1 calc R
N4 N 0.05301(16) 0.45848(10) 0.61648(9) 0.0199(3) Uani 1 1 d .
H4A H -0.0605 0.4547 0.6286 0.024 Uiso 1 1 calc R
C1 C 0.1989(2) -0.00624(12) 0.62928(11) 0.0187(3) Uani 1 1 d .
H1B H 0.1558 -0.0415 0.6872 0.022 Uiso 1 1 calc R
C2 C 0.2601(2) 0.09625(11) 0.62709(11) 0.0189(3) Uani 1 1 d .
H2B H 0.2661 0.1450 0.6823 0.023 Uiso 1 1 calc R
C3 C 0.3108(2) 0.11336(12) 0.52795(11) 0.0200(3) Uani 1 1 d .
H3B H 0.3585 0.1769 0.5023 0.024 Uiso 1 1 calc R
C4 C 0.3153(2) 0.52293(12) 0.59439(11) 0.0203(3) Uani 1 1 d .
H4B H 0.4103 0.5714 0.5889 0.024 Uiso 1 1 calc R
C5 C 0.32442(19) 0.41508(12) 0.58045(11) 0.0196(3) Uani 1 1 d .
H5A H 0.4258 0.3752 0.5643 0.023 Uiso 1 1 calc R
C6 C 0.1560(2) 0.37740(11) 0.59484(11) 0.0191(3) Uani 1 1 d .
H6A H 0.1198 0.3058 0.5901 0.023 Uiso 1 1 calc R

loop_
_atom_site_aniso_label
_atom_site_aniso_U_11
_atom_site_aniso_U_22
_atom_site_aniso_U_33
_atom_site_aniso_U_23
_atom_site_aniso_U_13
_atom_site_aniso_U_12
Zn1 0.01065(8) 0.01145(8) 0.01052(8) -0.00080(5) 0.00081(5) -0.00084(5)
Cl1 0.01496(15) 0.01078(14) 0.01311(15) -0.00016(11) 0.00260(11) -0.00012(11)
Cl2 0.01697(16) 0.01270(15) 0.01088(15) 0.00016(11) -0.00066(11) 0.00043(12)
Cl3 0.01329(15) 0.01810(16) 0.01430(15) -0.00148(12) -0.00171(11) -0.00322(12)
Cl4 0.01494(16) 0.01167(15) 0.02179(17) -0.00185(12) 0.00709(12) 0.00005(12)
N1 0.0235(6) 0.0263(7) 0.0104(5) -0.0027(5) 0.0006(5) 0.0062(5)
N2 0.0234(6) 0.0132(6) 0.0226(6) -0.0039(5) -0.0046(5) 0.0005(5)
N3 0.0325(7) 0.0146(6) 0.0151(6) -0.0026(4) -0.0007(5) 0.0086(5)
N4 0.0147(6) 0.0267(7) 0.0186(6) 0.0036(5) 0.0045(5) 0.0038(5)
C1 0.0225(7) 0.0165(7) 0.0171(7) 0.0025(5) 0.0023(5) 0.0011(6)
C2 0.0300(8) 0.0129(6) 0.0136(6) -0.0012(5) -0.0014(6) 0.0003(6)
C3 0.0242(8) 0.0181(7) 0.0176(7) 0.0025(5) -0.0006(6) -0.0016(6)
C4 0.0228(8) 0.0195(7) 0.0184(7) 0.0016(5) -0.0028(6) -0.0045(6)
C5 0.0163(7) 0.0182(7) 0.0246(7) 0.0012(6) 0.0055(6) 0.0035(6)
C6 0.0204(7) 0.0157(7) 0.0213(7) 0.0008(5) 0.0034(6) -0.0005(6)

loop_
_atom_type_symbol
_atom_type_description
_atom_type_scat_dispersion_real
_atom_type_scat_dispersion_imag
_atom_type_scat_source
C C 0.0033 0.0016 'International Tables Vol C Tables 4.2.6.8 and 6.1.1.4'
H H 0.0000 0.0000 'International Tables Vol C Tables 4.2.6.8 and 6.1.1.4'
N N 0.0061 0.0033 'International Tables Vol C Tables 4.2.6.8 and 6.1.1.4'
Cl Cl 0.1484 0.1585 'International Tables Vol C Tables 4.2.6.8 and 6.1.1.4'
Zn Zn 0.2839 1.4301 'International Tables Vol C Tables 4.2.6.8 and 6.1.1.4'

loop_
_geom_angle_atom_site_label_1
_geom_angle_atom_site_label_2
_geom_angle_atom_site_label_3
_geom_angle
Cl3 Zn1 Cl2 109.97(3)
Cl3 Zn1 Cl4 112.022(19)
Cl2 Zn1 Cl4 112.14(3)
Cl3 Zn1 Cl1 108.919(15)
Cl2 Zn1 Cl1 107.44(3)
Cl4 Zn1 Cl1 106.14(3)
C3 N1 N2 109.06(12)
C3 N1 H1A 125.5
N2 N1 H1A 125.5
C1 N2 N1 109.00(12)
C1 N2 H2A 125.5
N1 N2 H2A 125.5
C4 N3 N4 109.11(12)
C4 N3 H3A 125.4
N4 N3 H3A 125.4
C6 N4 N3 108.96(12)
C6 N4 H4A 125.5
N3 N4 H4A 125.5
N2 C1 C2 108.12(13)
N2 C1 H1B 125.9
C2 C1 H1B 125.9
C1 C2 C3 105.92(13)
C1 C2 H2B 127.0
C3 C2 H2B 127.0
N1 C3 C2 107.89(13)
N1 C3 H3B 126.1
C2 C3 H3B 126.1
N3 C4 C5 107.84(13)
N3 C4 H4B 126.1
C5 C4 H4B 126.1
C6 C5 C4 105.87(13)
C6 C5 H5A 127.1
C4 C5 H5A 127.1
N4 C6 C5 108.22(13)
N4 C6 H6A 125.9
C5 C6 H6A 125.9

loop_
_geom_bond_atom_site_label_1
_geom_bond_atom_site_label_2
_geom_bond_distance
Zn1 Cl3 2.2397(6)
Zn1 Cl2 2.2732(5)
Zn1 Cl4 2.2736(7)
Zn1 Cl1 2.3089(6)
N1 C3 1.3290(19)
N1 N2 1.3415(18)
N1 H1A 0.8800
N2 C1 1.3277(19)
N2 H2A 0.8800
N3 C4 1.332(2)
N3 N4 1.3371(18)
N3 H3A 0.8800
N4 C6 1.3279(19)
N4 H4A 0.8800
C1 C2 1.381(2)
C1 H1B 0.9500
C2 C3 1.385(2)
C2 H2B 0.9500
C3 H3B 0.9500
C4 C5 1.383(2)
C4 H4B 0.9500
C5 C6 1.380(2)
C5 H5A 0.9500
C6 H6A 0.9500

loop_
_geom_hbond_atom_site_label_D
_geom_hbond_atom_site_label_H
_geom_hbond_atom_site_label_A
_geom_hbond_distance_DH
_geom_hbond_distance_HA
_geom_hbond_distance_DA
_geom_hbond_angle_DHA
_geom_hbond_site_symmetry_A
N1 H1A Cl1 0.88 2.35 3.1586(14) 153.5 1_545
N2 H2A Cl2 0.88 2.40 3.1478(13) 143.0 1_545
N3 H3A Cl4 0.88 2.22 3.0964(13) 171.2 4_576
N4 H4A Cl1 0.88 2.42 3.1481(15) 140.7 4_576

loop_
_geom_torsion_atom_site_label_1
_geom_torsion_atom_site_label_2
_geom_torsion_atom_site_label_3
_geom_torsion_atom_site_label_4
_geom_torsion
C3 N1 N2 C1 -1.23(17)
C4 N3 N4 C6 0.63(16)
N1 N2 C1 C2 1.18(17)
N2 C1 C2 C3 -0.68(17)
N2 N1 C3 C2 0.78(17)
C1 C2 C3 N1 -0.06(17)
N4 N3 C4 C5 -0.77(16)
N3 C4 C5 C6 0.60(16)
N3 N4 C6 C5 -0.24(17)
C4 C5 C6 N4 -0.22(17)
